data_2203537
loop_
_publ_author_name
'Lee, Uk'
'Joo, Hea-Chung'

_publ_section_title
;
 La~2~[H~2~PtMo~6~O~24~]&#x00B7;16H~2~O
;
_journal_issue 5
_journal_name_full 'Acta Crystallographica Section E'
_journal_page_first i61
_journal_page_last i63
_journal_paper_doi 10.1107/S1600536804007445
_journal_volume 60
_journal_year 2004
_chemical_formula_iupac 'La2 [H2 Pt Mo6 O24], 16H2 O'
_chemical_formula_structural 'La2 [H2 Pt Mo6 O24], 16H2 O'
_chemical_formula_sum 'H32 La2 Mo6 O40 Pt'
_chemical_formula_weight 1722.82
_chemical_name_systematic ?
_space_group_IT_number 15
_symmetry_cell_setting monoclinic
_symmetry_space_group_name_Hall '-C 2yc'
_symmetry_space_group_name_H-M 'C 1 2/c 1'
_atom_sites_solution_primary direct
_atom_sites_solution_secondary difmap
_audit_creation_method SHELXL-97
_cell_angle_alpha 90.00
_cell_angle_beta 109.620(10)
_cell_angle_gamma 90.00
_cell_formula_units_Z 4
_cell_length_a 21.147(2)
_cell_length_b 10.6640(10)
_cell_length_c 15.949(2)
_cell_measurement_reflns_used 25
_cell_measurement_temperature 298(2)
_cell_measurement_theta_max 10.4
_cell_measurement_theta_min 9.5
_cell_volume 3387.9(7)
_computing_cell_refinement STADI4
_computing_data_collection 'STADI4 (Stoe & Cie, 1996)'
_computing_data_reduction 'X-RED (Stoe & Cie, 1996)'
_computing_molecular_graphics 'ORTEP-3 (Version 1.07; Farrugia, 1997) and DIAMOND (Brandenburg, 1998)'
_computing_publication_material SHELXL97
_computing_structure_refinement 'SHELXL97 (Sheldrick, 1997)'
_computing_structure_solution 'SHELXS97 (Sheldrick, 1990)'
_diffrn_ambient_temperature 298(2)
_diffrn_measured_fraction_theta_full 0.999
_diffrn_measured_fraction_theta_max 0.999
_diffrn_measurement_device_type 'Stoe Stadi-4'
_diffrn_measurement_method \w/2-\q
_diffrn_radiation_monochromator graphite
_diffrn_radiation_source 'fine-focus sealed tube'
_diffrn_radiation_type MoK\a
_diffrn_radiation_wavelength 0.71069
_diffrn_reflns_av_R_equivalents 0.0000
_diffrn_reflns_av_sigmaI/netI 0.0266
_diffrn_reflns_limit_h_max 25
_diffrn_reflns_limit_h_min -27
_diffrn_reflns_limit_k_max 13
_diffrn_reflns_limit_k_min 0
_diffrn_reflns_limit_l_max 20
_diffrn_reflns_limit_l_min 0
_diffrn_reflns_number 3894
_diffrn_reflns_theta_full 27.50
_diffrn_reflns_theta_max 27.50
_diffrn_reflns_theta_min 2.04
_diffrn_standards_decay_% 3.7
_diffrn_standards_interval_time 60
_diffrn_standards_number 3
_exptl_absorpt_coefficient_mu 8.846
_exptl_absorpt_correction_T_max 0.3565
_exptl_absorpt_correction_T_min 0.2514
_exptl_absorpt_correction_type numerical
_exptl_absorpt_process_details '(X-SHAPE; Stoe & Cie, 1996)'
_exptl_crystal_colour colourless
_exptl_crystal_density_diffrn 3.378
_exptl_crystal_density_method 'not measured'
_exptl_crystal_description monoclinic
_exptl_crystal_F_000 3192
_exptl_crystal_size_max 0.20
_exptl_crystal_size_mid 0.13
_exptl_crystal_size_min 0.13
_refine_diff_density_max 1.331
_refine_diff_density_min -0.824
_refine_ls_extinction_coef 0.000281(19)
_refine_ls_extinction_expression Fc^*^=kFc[1+0.001xFc^2^\l^3^/sin(2\q)]^-1/4^
_refine_ls_extinction_method SHELXL97
_refine_ls_goodness_of_fit_ref 1.113
_refine_ls_hydrogen_treatment noref
_refine_ls_matrix_type full
_refine_ls_number_parameters 233
_refine_ls_number_reflns 3893
_refine_ls_number_restraints 0
_refine_ls_restrained_S_all 1.113
_refine_ls_R_factor_all 0.0371
_refine_ls_R_factor_gt 0.0304
_refine_ls_shift/su_max 0.001
_refine_ls_shift/su_mean 0.000
_refine_ls_structure_factor_coef Fsqd
_refine_ls_weighting_details 'calc w = 1/[\s^2^(Fo^2^)+(0.0295P)^2^+55.4435P] where P = (Fo^2^+2Fc^2^)/3'
_refine_ls_weighting_scheme calc
_refine_ls_wR_factor_gt 0.0693
_refine_ls_wR_factor_ref 0.0738
_reflns_number_gt 3493
_reflns_number_total 3893
_reflns_threshold_expression I>2\s(I)
_cod_data_source_file br6144.cif
_cod_data_source_block I
_cod_original_sg_symbol_H-M 'C 2/c'
_cod_database_code 2203537

loop_
_symmetry_equiv_pos_as_xyz
'x, y, z'
'-x, y, -z+1/2'
'x+1/2, y+1/2, z'
'-x+1/2, y+1/2, -z+1/2'
'-x, -y, -z'
'x, -y, z-1/2'
'-x+1/2, -y+1/2, -z'
'x+1/2, -y+1/2, z-1/2'

loop_
_atom_site_label
_atom_site_fract_x
_atom_site_fract_y
_atom_site_fract_z
_atom_site_U_iso_or_equiv
_atom_site_adp_type
_atom_site_calc_flag
_atom_site_refinement_flags
_atom_site_occupancy
_atom_site_type_symbol
Pt 0.2500 0.2500 0.5000 0.01213(9) Uani d S 1 Pt
La 0.601598(17) 0.27720(3) 0.64673(2) 0.01518(10) Uani d . 1 La
Mo1 0.39971(2) 0.32474(5) 0.63074(3) 0.01384(12) Uani d . 1 Mo
Mo2 0.30275(3) 0.54582(5) 0.51727(3) 0.01511(12) Uani d . 1 Mo
Mo3 0.15164(3) 0.46547(5) 0.36834(3) 0.01594(12) Uani d . 1 Mo
O1 0.29311(19) 0.3833(4) 0.5895(3) 0.0135(8) Uani d . 1 O
O2 0.3450(2) 0.1867(4) 0.5385(3) 0.0151(8) Uani d . 1 O
O3 0.2592(2) 0.3795(4) 0.4137(3) 0.0151(8) Uani d . 1 O
O4 0.3883(2) 0.4478(5) 0.5413(3) 0.0194(9) Uani d . 1 O
O5 0.2075(2) 0.5537(4) 0.4767(3) 0.0190(9) Uani d . 1 O
O6 0.3752(2) 0.1867(4) 0.7027(3) 0.0173(9) Uani d . 1 O
O7 0.4166(2) 0.4135(4) 0.7271(3) 0.0195(9) Uani d . 1 O
O8 0.4769(2) 0.2723(5) 0.6303(3) 0.0198(9) Uani d . 1 O
O9 0.3222(2) 0.6416(5) 0.6077(3) 0.0262(11) Uani d . 1 O
O10 0.3231(2) 0.6299(5) 0.4367(3) 0.0224(10) Uani d . 1 O
O11 0.1747(2) 0.5489(5) 0.2913(3) 0.0257(10) Uani d . 1 O
O12 0.0748(2) 0.5226(5) 0.3645(3) 0.0278(11) Uani d . 1 O
O13 0.5640(3) 0.4993(5) 0.5921(4) 0.0357(13) Uani d . 1 O
O14 0.5395(4) 0.2502(9) 0.4799(4) 0.075(3) Uani d . 1 O
O15 0.7114(3) 0.3698(6) 0.7468(3) 0.0341(13) Uani d . 1 O
O16 0.6823(3) 0.1067(5) 0.6335(4) 0.0321(12) Uani d . 1 O
O17 0.5465(3) 0.0615(5) 0.6201(4) 0.0385(14) Uani d . 1 O
O18 0.3237(3) 0.3380(6) 0.2938(4) 0.0430(14) Uani d . 1 O
O19 0.6009(4) 0.8474(7) 0.5901(4) 0.062(2) Uani d . 1 O
O20 0.0528(7) 0.7611(14) 0.3162(10) 0.056(4) Uani d P 0.50 O
O21 0.5173(7) 0.3698(16) 0.3355(10) 0.061(4) Uani d P 0.50 O

loop_
_atom_site_aniso_label
_atom_site_aniso_U_11
_atom_site_aniso_U_22
_atom_site_aniso_U_33
_atom_site_aniso_U_12
_atom_site_aniso_U_13
_atom_site_aniso_U_23
Pt 0.00976(15) 0.01609(17) 0.01060(15) -0.00088(11) 0.00349(11) -0.00021(12)
La 0.01294(17) 0.01972(19) 0.01329(17) -0.00044(13) 0.00495(13) -0.00054(13)
Mo1 0.0102(2) 0.0187(3) 0.0127(2) -0.00076(19) 0.00390(18) -0.00007(19)
Mo2 0.0156(2) 0.0172(3) 0.0134(2) -0.00153(19) 0.00600(19) -0.00024(19)
Mo3 0.0124(2) 0.0185(3) 0.0171(2) -0.00043(19) 0.00508(19) 0.0002(2)
O1 0.0105(18) 0.017(2) 0.0141(19) -0.0021(16) 0.0052(15) -0.0008(16)
O2 0.0100(19) 0.021(2) 0.015(2) -0.0004(16) 0.0049(16) -0.0006(17)
O3 0.0138(19) 0.019(2) 0.0132(19) -0.0005(17) 0.0053(16) 0.0017(17)
O4 0.016(2) 0.030(3) 0.014(2) -0.0016(19) 0.0069(17) 0.0046(19)
O5 0.017(2) 0.021(2) 0.021(2) 0.0009(18) 0.0089(18) -0.0045(18)
O6 0.018(2) 0.021(2) 0.014(2) -0.0028(18) 0.0071(17) -0.0007(17)
O7 0.023(2) 0.023(2) 0.015(2) -0.0027(19) 0.0080(17) -0.0036(18)
O8 0.011(2) 0.024(2) 0.023(2) -0.0014(18) 0.0036(17) 0.0010(19)
O9 0.028(3) 0.028(3) 0.022(2) -0.005(2) 0.009(2) -0.006(2)
O10 0.019(2) 0.026(3) 0.024(2) 0.0000(19) 0.0104(18) 0.009(2)
O11 0.023(2) 0.029(3) 0.021(2) -0.005(2) 0.0033(19) 0.004(2)
O12 0.017(2) 0.028(3) 0.039(3) 0.004(2) 0.010(2) -0.001(2)
O13 0.040(3) 0.032(3) 0.045(3) 0.012(3) 0.027(3) 0.016(3)
O14 0.073(5) 0.121(8) 0.027(3) -0.062(5) 0.010(3) -0.020(4)
O15 0.026(3) 0.060(4) 0.017(2) -0.019(3) 0.008(2) -0.007(2)
O16 0.034(3) 0.031(3) 0.039(3) 0.009(2) 0.022(2) 0.005(2)
O17 0.026(3) 0.023(3) 0.069(4) -0.004(2) 0.020(3) -0.013(3)
O18 0.057(4) 0.041(4) 0.033(3) 0.003(3) 0.017(3) 0.003(3)
O19 0.095(6) 0.060(5) 0.048(4) 0.046(4) 0.046(4) 0.018(3)
O20 0.053(8) 0.052(9) 0.053(8) -0.004(7) 0.005(7) 0.003(7)
O21 0.055(9) 0.070(11) 0.064(9) -0.002(8) 0.027(7) -0.001(8)

loop_
_atom_type_symbol
_atom_type_description
_atom_type_scat_dispersion_real
_atom_type_scat_dispersion_imag
_atom_type_scat_source
La La -0.2871 2.4523 'International Tables Vol C Tables 4.2.6.8 and 6.1.1.4'
Pt Pt -1.7033 8.3905 'International Tables Vol C Tables 4.2.6.8 and 6.1.1.4'
Mo Mo -1.6832 0.6857 'International Tables Vol C Tables 4.2.6.8 and 6.1.1.4'
O O 0.0106 0.0060 'International Tables Vol C Tables 4.2.6.8 and 6.1.1.4'
H H 0.0000 0.0000 'International Tables Vol C Tables 4.2.6.8 and 6.1.1.4'

loop_
_geom_angle_atom_site_label_1
_geom_angle_atom_site_label_2
_geom_angle_atom_site_label_3
_geom_angle_site_symmetry_1
_geom_angle_site_symmetry_3
_geom_angle
_geom_angle_publ_flag
Mo2 Mo1 Pt . . 61.570(10) ?
Mo2 Mo1 Mo3 . 7_556 122.63(2) ?
Pt Mo1 Mo3 . 7_556 61.270(10) ?
Mo1 Mo2 Pt . . 59.28(2) ?
Mo1 Mo2 Mo3 . . 118.51(2) ?
O1 Pt O1 . 7_556 180.0000(10) ?
O1 Pt O3 . 7_556 97.2(2) ?
O1 Pt O3 . . 82.8(2) ?
O3 Pt O3 7_556 . 180.0 ?
O1 Pt O2 . . 81.5(2) ?
O1 Pt O2 7_556 . 98.5(2) ?
O3 Pt O2 7_556 . 82.9(2) ?
O3 Pt O2 . . 97.1(2) ?
O1 Pt O2 . 7_556 98.5(2) ?
O1 Pt O2 7_556 7_556 81.5(2) ?
O3 Pt O2 7_556 7_556 97.1(2) ?
O3 Pt O2 . 7_556 82.9(2) ?
O2 Pt O2 . 7_556 180.0000(10) ?
Mo1 Pt Mo2 . . 59.150(10) ?
O6 La O15 2_656 . 72.60(10) ?
O6 La O8 2_656 . 87.30(10) ?
O15 La O8 . . 140.0(2) ?
O6 La O16 2_656 . 83.3(2) ?
O15 La O16 . . 80.4(2) ?
O8 La O16 . . 132.2(2) ?
O6 La O17 2_656 . 75.0(2) ?
O15 La O17 . . 136.7(2) ?
O8 La O17 . . 64.4(2) ?
O16 La O17 . . 67.9(2) ?
O6 La O13 2_656 . 128.9(2) ?
O15 La O13 . . 88.2(2) ?
O8 La O13 . . 78.0(2) ?
O16 La O13 . . 140.6(2) ?
O17 La O13 . . 135.0(2) ?
O6 La O14 2_656 . 146.0(2) ?
O15 La O14 . . 137.8(2) ?
O8 La O14 . . 74.9(2) ?
O16 La O14 . . 87.6(3) ?
O17 La O14 . . 71.3(2) ?
O13 La O14 . . 75.9(3) ?
O6 La O10 2_656 5_666 133.70(10) ?
O15 La O10 . 5_666 65.4(2) ?
O8 La O10 . 5_666 138.1(2) ?
O16 La O10 . 5_666 71.7(2) ?
O17 La O10 . 5_666 125.8(2) ?
O13 La O10 . 5_666 69.2(2) ?
O14 La O10 . 5_666 72.4(2) ?
O6 La O7 2_656 2_656 60.20(10) ?
O15 La O7 . 2_656 68.8(2) ?
O8 La O7 . 2_656 71.2(2) ?
O16 La O7 . 2_656 137.4(2) ?
O17 La O7 . 2_656 116.9(2) ?
O13 La O7 . 2_656 68.8(2) ?
O14 La O7 . 2_656 134.9(3) ?
O10 La O7 5_666 2_656 117.3(2) ?
O8 Mo1 O7 . . 105.4(2) ?
O8 Mo1 O4 . . 95.9(2) ?
O7 Mo1 O4 . . 103.0(2) ?
O8 Mo1 O6 . . 100.8(2) ?
O7 Mo1 O6 . . 84.9(2) ?
O4 Mo1 O6 . . 158.9(2) ?
O8 Mo1 O2 . . 93.9(2) ?
O7 Mo1 O2 . . 153.1(2) ?
O4 Mo1 O2 . . 93.2(2) ?
O6 Mo1 O2 . . 73.0(2) ?
O8 Mo1 O1 . . 163.5(2) ?
O7 Mo1 O1 . . 89.8(2) ?
O4 Mo1 O1 . . 73.8(2) ?
O6 Mo1 O1 . . 86.9(2) ?
O2 Mo1 O1 . . 74.2(2) ?
O9 Mo2 O10 . . 105.5(2) ?
O9 Mo2 O5 . . 100.9(2) ?
O10 Mo2 O5 . . 102.9(2) ?
O9 Mo2 O4 . . 101.8(2) ?
O10 Mo2 O4 . . 88.8(2) ?
O5 Mo2 O4 . . 150.5(2) ?
O9 Mo2 O1 . . 94.0(2) ?
O10 Mo2 O1 . . 156.1(2) ?
O5 Mo2 O1 . . 86.4(2) ?
O4 Mo2 O1 . . 73.6(2) ?
O9 Mo2 O3 . . 163.7(2) ?
O10 Mo2 O3 . . 90.3(2) ?
O5 Mo2 O3 . . 71.3(2) ?
O4 Mo2 O3 . . 81.9(2) ?
O1 Mo2 O3 . . 71.7(2) ?
O12 Mo3 O11 . . 106.5(2) ?
O12 Mo3 O6 . 7_556 100.8(2) ?
O11 Mo3 O6 . 7_556 96.5(2) ?
O12 Mo3 O5 . . 98.2(2) ?
O11 Mo3 O5 . . 98.6(2) ?
O6 Mo3 O5 7_556 . 151.3(2) ?
O12 Mo3 O2 . 7_556 95.8(2) ?
O11 Mo3 O2 . 7_556 157.0(2) ?
O6 Mo3 O2 7_556 7_556 73.4(2) ?
O5 Mo3 O2 . 7_556 83.4(2) ?
O12 Mo3 O3 . . 164.6(2) ?
O11 Mo3 O3 . . 86.7(2) ?
O6 Mo3 O3 7_556 . 85.2(2) ?
O5 Mo3 O3 . . 71.4(2) ?
O2 Mo3 O3 7_556 . 72.1(2) ?
Mo2 O1 Mo1 . . 96.7(2) yes
Mo1 O2 Mo3 . 7_556 99.1(2) yes
Mo3 O3 Mo2 . . 91.8(2) yes
Mo1 O4 Mo2 . . 112.5(2) yes
Mo2 O5 Mo3 . . 122.1(2) yes
Mo3 O6 Mo1 7_556 . 110.7(2) yes

loop_
_geom_bond_atom_site_label_1
_geom_bond_atom_site_label_2
_geom_bond_site_symmetry_2
_geom_bond_distance
_geom_bond_publ_flag
Pt Mo1 . 3.2516(6) ?
Pt Mo2 . 3.3265(6) ?
Pt Mo3 . 3.3291(6) ?
Mo1 Mo2 . 3.2475(8) yes
Mo1 Mo3 7_556 3.2814(8) yes
Mo2 Mo3 . 3.3897(8) yes
Pt O1 . 2.004(4) yes
Pt O2 . 2.011(4) yes
Pt O3 . 2.006(4) yes
La O6 2_656 2.479(4) yes
La O7 2_656 2.614(4) yes
La O8 . 2.561(4) yes
La O10 5_666 2.590(4) yes
La O13 . 2.556(6) yes
La O14 . 2.557(7) yes
La O15 . 2.535(5) yes
La O16 . 2.550(5) yes
La O17 . 2.549(5) yes
Mo1 O1 . 2.216(4) yes
Mo1 O2 . 2.128(4) yes
Mo1 O4 . 1.893(5) yes
Mo1 O6 . 2.037(4) yes
Mo1 O7 . 1.737(4) yes
Mo1 O8 . 1.729(4) yes
Mo2 O1 . 2.129(4) yes
Mo2 O3 . 2.387(4) yes
Mo2 O4 . 2.012(5) yes
Mo2 O5 . 1.899(4) yes
Mo2 O9 . 1.701(5) yes
Mo2 O10 . 1.736(4) yes
Mo3 O2 7_556 2.186(4) yes
Mo3 O3 . 2.331(4) yes
Mo3 O5 . 1.973(5) yes
Mo3 O6 7_556 1.952(5) yes
Mo3 O11 . 1.716(5) yes
Mo3 O12 . 1.716(5) yes

loop_
_geom_hbond_atom_site_label_D
_geom_hbond_atom_site_label_A
_geom_hbond_site_symmetry_A
_geom_hbond_distance_DA
_geom_hbond_publ_flag
O13 O4 5_666 2.703(7) yes
O13 O7 2_656 2.920(7) yes
O13 O10 5_666 2.923(7) yes
O13 O21 5_666 2.75(2) yes
O14 O17 . 2.980(10) yes
O14 O19 5_666 2.990(10) yes
O14 O20 3_545 2.72(2) yes
O14 O21 . 2.54(2) yes
O15 O6 2_656 2.967(7) yes
O15 O7 2_656 2.911(7) yes
O15 O1 2_656 2.647(6) yes
O15 O10 5_666 2.770(7) yes
O15 O11 5_666 2.811(7) yes
O16 O5 3_545 2.785(7) yes
O16 O17 . 2.849(7) yes
O17 O8 . 2.721(7) yes
O17 O12 7_556 2.805(7) yes
O17 O19 1_545 2.673(9) yes
O18 O3 . 2.732(7) yes
O18 O9 6_565 2.964(7) yes
O18 O19 5_666 2.809(9) yes
O19 O2 5_666 2.685(7) yes
O20 O9 7_566 2.72(2) yes
O20 O12 . 2.65(2) yes
O20 O14 3_455 2.72(2) yes
O20 O21 4 2.64(2) yes
